data_1529063
loop_
_publ_author_name
'Zhang, Zuolun'
'Edkins, Robert M.'
'Haehnel, Martin'
'Wehner, Marius'
'Eichhorn, Antonius'
'Mail\"ander, Lisa'
'Meier, Michael'
'Brand, Johannes'
'Brede, Franziska'
'M\"uller-Buschbaum, Klaus'
'Braunschweig, Holger'
'Marder, Todd B.'

_publ_section_title
;
 Taming the beast: fluoromesityl groups induce a dramatic stability
 enhancement in boroles
;
_journal_issue 10
_journal_name_full 'Chem. Sci.'
_journal_page_first 5922
_journal_paper_doi 10.1039/C5SC02205C
_journal_volume 6
_journal_year 2015
_chemical_formula_sum 'C28 H20 B F9 O'
_chemical_formula_weight 554.25
_space_group_crystal_system monoclinic
_space_group_IT_number 14
_space_group_name_Hall '-P 2yn'
_space_group_name_H-M_alt 'P 1 21/n 1'
_symmetry_space_group_name_Hall '-P 2yn'
_symmetry_space_group_name_H-M 'P 1 21/n 1'
_atom_sites_solution_hydrogens geom
_audit_creation_method SHELXL-2014/7
_audit_update_record
;
2015-03-02 deposited with the CCDC.
2015-07-10 downloaded from the CCDC.
;
_cell_angle_alpha 90
_cell_angle_beta 91.689(4)
_cell_angle_gamma 90
_cell_formula_units_Z 8
_cell_length_a 8.6666(11)
_cell_length_b 35.693(5)
_cell_length_c 15.690(2)
_cell_measurement_reflns_used 9027
_cell_measurement_temperature 100(2)
_cell_measurement_theta_max 26.63
_cell_measurement_theta_min 2.42
_cell_volume 4851.4(11)
_computing_molecular_graphics 'ShelXLe (Huebschle et all, 2011)'
_computing_publication_material 'SHELXL-2014/7 (Sheldrick, 2014)'
_computing_structure_refinement 'SHELXL-2014/7 (Sheldrick, 2014)'
_diffrn_ambient_temperature 100(2)
_diffrn_detector_area_resol_mean 8.333
_diffrn_measured_fraction_theta_full 0.996
_diffrn_measured_fraction_theta_max 0.996
_diffrn_measurement_method '\f and \w scans'
_diffrn_radiation_type MoK\a
_diffrn_radiation_wavelength 0.71073
_diffrn_reflns_av_unetI/netI 0.0930
_diffrn_reflns_laue_measured_fraction_full 0.996
_diffrn_reflns_laue_measured_fraction_max 0.996
_diffrn_reflns_limit_h_max 10
_diffrn_reflns_limit_h_min -10
_diffrn_reflns_limit_k_max 42
_diffrn_reflns_limit_k_min 0
_diffrn_reflns_limit_l_max 18
_diffrn_reflns_limit_l_min 0
_diffrn_reflns_number 8682
_diffrn_reflns_point_group_measured_fraction_full 0.996
_diffrn_reflns_point_group_measured_fraction_max 0.996
_diffrn_reflns_theta_full 25.049
_diffrn_reflns_theta_max 25.049
_diffrn_reflns_theta_min 1.418
_diffrn_source 'sealed tube'
_exptl_absorpt_coefficient_mu 0.138
_exptl_absorpt_correction_T_max 0.745430
_exptl_absorpt_correction_T_min 0.466556
_exptl_absorpt_correction_type multi-scan
_exptl_absorpt_process_details 'TwinAbs 2012/ (Bruker AXS)'
_exptl_crystal_colour colourless
_exptl_crystal_density_diffrn 1.518
_exptl_crystal_description needle
_exptl_crystal_F_000 2256
_exptl_crystal_size_max 0.240
_exptl_crystal_size_mid 0.070
_exptl_crystal_size_min 0.050
_refine_diff_density_max 0.408
_refine_diff_density_min -0.361
_refine_diff_density_rms 0.083
_refine_ls_extinction_method none
_refine_ls_goodness_of_fit_ref 0.886
_refine_ls_hydrogen_treatment constr
_refine_ls_matrix_type full
_refine_ls_number_parameters 734
_refine_ls_number_reflns 8682
_refine_ls_number_restraints 36
_refine_ls_restrained_S_all 0.897
_refine_ls_R_factor_all 0.1040
_refine_ls_R_factor_gt 0.0619
_refine_ls_shift/su_max 0.000
_refine_ls_shift/su_mean 0.000
_refine_ls_structure_factor_coef Fsqd
_refine_ls_weighting_details 'w=1/[\s^2^(Fo^2^)+(0.0796P)^2^+16.0770P] where P=(Fo^2^+2Fc^2^)/3'
_refine_ls_weighting_scheme calc
_refine_ls_wR_factor_gt 0.1492
_refine_ls_wR_factor_ref 0.1773
_reflns_Friedel_coverage 0.000
_reflns_number_gt 6195
_reflns_number_total 8682
_reflns_threshold_expression 'I > 2\s(I)'
_cod_data_source_file c5sc02205c2.cif
_cod_data_source_block AE091_detwinned
_cod_depositor_comments 'Adding full bibliography for 1529061--1529063.cif.'
_cod_original_cell_volume 4851.2(11)
_cod_database_code 1529063
_shelx_shelxl_version_number 2014/7
_shelx_space_group_comment
;
The symmetry employed for this shelxl refinement is uniquely defined
by the following loop, which should always be used as a source of
symmetry information in preference to the above space-group names.
They are only intended as comments.
;
_shelx_estimated_absorpt_t_min 0.968
_shelx_estimated_absorpt_t_max 0.993
_exptl_absorpt_special_details 'TwinAbs 2012/ (Bruker AXS)'

loop_
_space_group_symop_operation_xyz
'x, y, z'
'-x+1/2, y+1/2, -z+1/2'
'-x, -y, -z'
'x-1/2, -y-1/2, z-1/2'

loop_
_atom_site_label
_atom_site_type_symbol
_atom_site_fract_x
_atom_site_fract_y
_atom_site_fract_z
_atom_site_U_iso_or_equiv
_atom_site_adp_type
_atom_site_occupancy
_atom_site_site_symmetry_order
_atom_site_calc_flag
_atom_site_refinement_flags_posn
_atom_site_refinement_flags_adp
_atom_site_refinement_flags_occupancy
_atom_site_disorder_assembly
_atom_site_disorder_group
F1 F 1.2185(3) -0.02903(7) 0.26932(19) 0.0243(7) Uani 1 1 d . . . . .
F2 F 1.4132(3) -0.06178(9) 0.3102(2) 0.0328(8) Uani 1 1 d . . . . .
F3 F 1.3410(4) -0.06115(8) 0.17855(19) 0.0303(8) Uani 1 1 d . . . . .
F4 F 1.4011(4) -0.19427(10) 0.3342(3) 0.0541(11) Uani 1 1 d . . . . .
F5 F 1.2548(5) -0.21663(8) 0.2346(2) 0.0435(9) Uani 1 1 d . . . . .
F6 F 1.1858(4) -0.21984(9) 0.3631(2) 0.0439(9) Uani 1 1 d . . . . .
F7 F 0.7096(3) -0.15632(8) 0.2590(2) 0.0305(8) Uani 1 1 d . . . . .
F8 F 0.7138(4) -0.11832(9) 0.36467(19) 0.0318(8) Uani 1 1 d . . . . .
F9 F 0.7087(3) -0.09744(8) 0.2368(2) 0.0276(7) Uani 1 1 d . . . . .
F10 F 0.7289(4) 0.11297(8) 1.0041(2) 0.0325(8) Uani 1 1 d . . . . .
F11 F 0.6150(4) 0.14190(9) 0.9000(2) 0.0404(9) Uani 1 1 d . . . . .
F12 F 0.5471(3) 0.15125(9) 1.0286(2) 0.0348(8) Uani 1 1 d . . . . .
F13A F 0.7990(7) 0.30487(13) 0.9444(4) 0.0498(15) Uani 0.8 1 d . U P A 1
F14A F 0.7804(11) 0.29921(18) 1.0764(4) 0.075(2) Uani 0.8 1 d . U P A 1
F15A F 0.5957(6) 0.28302(14) 0.9926(6) 0.0692(18) Uani 0.8 1 d . U P A 1
F14B F 0.846(3) 0.3060(7) 1.0414(18) 0.056(7) Uani 0.2 1 d . U P A 2
F15B F 0.627(2) 0.2840(5) 1.0510(13) 0.033(4) Uani 0.2 1 d . U P A 2
F13B F 0.708(4) 0.2951(8) 0.9354(18) 0.073(8) Uani 0.2 1 d . U P A 2
F16 F 1.2796(4) 0.23166(8) 0.98589(18) 0.0260(7) Uani 1 1 d . . . . .
F17 F 1.2611(3) 0.19197(8) 1.08664(18) 0.0270(7) Uani 1 1 d . . . . .
F18 F 1.2575(3) 0.17305(8) 0.95695(19) 0.0288(7) Uani 1 1 d . . . . .
O1 O 0.9339(4) -0.04355(9) 0.1745(2) 0.0173(7) Uani 1 1 d . . . . .
H1 H 0.8865 -0.0232 0.1669 0.026 Uiso 1 1 calc R U . . .
O2 O 1.0068(4) 0.11558(9) 0.9148(2) 0.0222(8) Uani 1 1 d . . . . .
H2 H 1.0450 0.0939 0.9161 0.033 Uiso 1 1 calc R U . . .
C1 C 0.8605(5) -0.02616(13) 0.3255(3) 0.0157(10) Uani 1 1 d . . . . .
C2 C 0.8450(6) -0.03268(13) 0.4099(3) 0.0174(11) Uani 1 1 d . . . . .
C3 C 0.7214(6) -0.01481(14) 0.4632(3) 0.0218(12) Uani 1 1 d . . . . .
H3A H 0.6175 -0.0193 0.4372 0.026 Uiso 1 1 calc R U . . .
H3B H 0.7382 0.0125 0.4682 0.026 Uiso 1 1 calc R U . . .
C4 C 0.7367(7) -0.03368(14) 0.5514(3) 0.0275(13) Uani 1 1 d . . . . .
H4A H 0.6340 -0.0377 0.5760 0.033 Uiso 1 1 calc R U . . .
H4B H 0.8004 -0.0183 0.5914 0.033 Uiso 1 1 calc R U . . .
C5 C 0.8162(6) -0.07140(15) 0.5333(3) 0.0242(12) Uani 1 1 d . . . . .
H5A H 0.8739 -0.0808 0.5843 0.029 Uiso 1 1 calc R U . . .
H5B H 0.7405 -0.0906 0.5138 0.029 Uiso 1 1 calc R U . . .
C6 C 0.9235(6) -0.06092(14) 0.4634(3) 0.0166(11) Uani 1 1 d . . . . .
C7 C 1.0730(6) -0.06973(13) 0.4560(3) 0.0176(11) Uani 1 1 d . . . . .
H7 H 1.1289 -0.0544 0.4182 0.021 Uiso 1 1 calc R U . . .
C8 C 1.0251(6) -0.09103(13) 0.2758(3) 0.0140(10) Uani 1 1 d . . . . .
C9 C 1.1868(5) -0.09454(13) 0.2735(3) 0.0141(10) Uani 1 1 d . . . . .
C10 C 1.2600(6) -0.12872(13) 0.2836(3) 0.0190(11) Uani 1 1 d . . . . .
H10 H 1.3691 -0.1303 0.2803 0.023 Uiso 1 1 calc R U . . .
C11 C 1.1751(6) -0.16031(14) 0.2983(3) 0.0205(12) Uani 1 1 d . . . . .
C12 C 1.0155(6) -0.15860(13) 0.3000(3) 0.0175(11) Uani 1 1 d . . . . .
H12 H 0.9569 -0.1806 0.3092 0.021 Uiso 1 1 calc R U . . .
C13 C 0.9421(6) -0.12426(14) 0.2880(3) 0.0163(11) Uani 1 1 d . . . . .
C14 C 1.2869(6) -0.06190(14) 0.2582(3) 0.0200(11) Uani 1 1 d . . . . .
C15 C 1.2535(7) -0.19740(14) 0.3081(4) 0.0287(13) Uani 1 1 d . . . . .
C16 C 0.7693(6) -0.12407(13) 0.2872(3) 0.0189(11) Uani 1 1 d . . . . .
C17 C 0.7766(6) 0.00697(12) 0.2882(3) 0.0138(10) Uani 1 1 d . . . . .
C18 C 0.6481(6) 0.00304(13) 0.2350(3) 0.0191(11) Uani 1 1 d . . . . .
H18 H 0.6104 -0.0213 0.2219 0.023 Uiso 1 1 calc R U . . .
C19 C 0.5723(6) 0.03428(14) 0.1999(3) 0.0243(12) Uani 1 1 d . . . . .
H19 H 0.4845 0.0312 0.1629 0.029 Uiso 1 1 calc R U . . .
C20 C 0.6267(6) 0.06981(15) 0.2197(3) 0.0257(12) Uani 1 1 d . . . . .
H20 H 0.5762 0.0912 0.1961 0.031 Uiso 1 1 calc R U . . .
C21 C 0.7539(6) 0.07422(14) 0.2736(3) 0.0247(12) Uani 1 1 d . . . . .
H21 H 0.7903 0.0986 0.2878 0.030 Uiso 1 1 calc R U . . .
C22 C 0.8285(6) 0.04302(15) 0.3071(3) 0.0251(12) Uani 1 1 d . . . . .
H22 H 0.9168 0.0463 0.3437 0.030 Uiso 1 1 calc R U . . .
C23 C 1.1618(6) -0.09976(13) 0.4981(3) 0.0154(11) Uani 1 1 d . . . . .
C24 C 1.3232(6) -0.09795(15) 0.5020(3) 0.0221(12) Uani 1 1 d . . . . .
H24 H 1.3737 -0.0766 0.4797 0.026 Uiso 1 1 calc R U . . .
C25 C 1.4102(7) -0.12651(16) 0.5375(3) 0.0299(13) Uani 1 1 d . . . . .
H25 H 1.5194 -0.1244 0.5409 0.036 Uiso 1 1 calc R U . . .
C26 C 1.3391(6) -0.15829(16) 0.5681(3) 0.0286(13) Uani 1 1 d . . . . .
H26 H 1.3990 -0.1781 0.5923 0.034 Uiso 1 1 calc R U . . .
C27 C 1.1801(6) -0.16086(15) 0.5632(3) 0.0249(12) Uani 1 1 d . . . . .
H27 H 1.1308 -0.1825 0.5846 0.030 Uiso 1 1 calc R U . . .
C28 C 1.0917(6) -0.13230(14) 0.5277(3) 0.0203(12) Uani 1 1 d . . . . .
H28 H 0.9827 -0.1348 0.5234 0.024 Uiso 1 1 calc R U . . .
C29 C 1.0870(6) 0.10863(13) 1.0709(3) 0.0175(11) Uani 1 1 d . . . . .
C30 C 1.0986(6) 0.11886(14) 1.1541(3) 0.0190(11) Uani 1 1 d . . . . .
C31 C 1.2011(6) 0.10070(15) 1.2217(3) 0.0243(12) Uani 1 1 d . . . . .
H31A H 1.2835 0.0856 1.1959 0.029 Uiso 1 1 calc R U . . .
H31B H 1.1407 0.0845 1.2596 0.029 Uiso 1 1 calc R U . . .
C32 C 1.2680(7) 0.13444(15) 1.2700(3) 0.0275(12) Uani 1 1 d . . . . .
H32A H 1.3645 0.1430 1.2438 0.033 Uiso 1 1 calc R U . . .
H32B H 1.2911 0.1279 1.3303 0.033 Uiso 1 1 calc R U . . .
C33 C 1.1442(6) 0.16524(15) 1.2638(3) 0.0239(12) Uani 1 1 d . . . . .
H33A H 1.0923 0.1681 1.3188 0.029 Uiso 1 1 calc R U . . .
H33B H 1.1906 0.1895 1.2482 0.029 Uiso 1 1 calc R U . . .
C34 C 1.0309(6) 0.15208(14) 1.1948(3) 0.0183(11) Uani 1 1 d . . . . .
C35 C 0.8845(6) 0.16261(13) 1.1827(3) 0.0172(11) Uani 1 1 d . . . . .
H35 H 0.8237 0.1471 1.1457 0.021 Uiso 1 1 calc R U . . .
C36 C 0.9418(6) 0.17162(14) 0.9958(3) 0.0165(11) Uani 1 1 d . . . . .
C37 C 0.7823(6) 0.17746(14) 0.9883(3) 0.0186(11) Uani 1 1 d . . . . .
C38 C 0.7195(6) 0.21327(14) 0.9895(3) 0.0210(11) Uani 1 1 d . . . . .
H38 H 0.6109 0.2166 0.9836 0.025 Uiso 1 1 calc R U . . .
C39 C 0.8147(6) 0.24396(14) 0.9994(3) 0.0227(12) Uani 1 1 d . . . . .
C40 C 0.9723(6) 0.23952(14) 1.0058(3) 0.0208(12) Uani 1 1 d . . . . .
H40 H 1.0374 0.2608 1.0123 0.025 Uiso 1 1 calc R U . . .
C41 C 1.0358(6) 0.20373(14) 1.0029(3) 0.0181(11) Uani 1 1 d . . . . .
C42 C 0.6714(6) 0.14599(15) 0.9798(3) 0.0237(12) Uani 1 1 d . . . . .
C43 C 0.7472(7) 0.28246(15) 1.0050(4) 0.0289(13) Uani 1 1 d . . . . .
C44 C 1.2084(6) 0.20017(14) 1.0085(3) 0.0211(12) Uani 1 1 d . . . . .
C45 C 1.1631(6) 0.07258(14) 1.0468(3) 0.0178(11) Uani 1 1 d . . . . .
C46 C 1.2861(6) 0.07250(14) 0.9923(3) 0.0183(11) Uani 1 1 d . . . . .
H46 H 1.3254 0.0956 0.9719 0.022 Uiso 1 1 calc R U . . .
C47 C 1.3521(6) 0.03919(15) 0.9673(3) 0.0216(12) Uani 1 1 d . . . . .
H47 H 1.4367 0.0394 0.9301 0.026 Uiso 1 1 calc R U . . .
C48 C 1.2953(6) 0.00550(14) 0.9964(3) 0.0198(11) Uani 1 1 d . . . . .
H48 H 1.3392 -0.0174 0.9782 0.024 Uiso 1 1 calc R U . . .
C49 C 1.1754(6) 0.00518(14) 1.0516(3) 0.0239(12) Uani 1 1 d . . . . .
H49 H 1.1375 -0.0179 1.0725 0.029 Uiso 1 1 calc R U . . .
C50 C 1.1100(6) 0.03849(14) 1.0767(3) 0.0185(11) Uani 1 1 d . . . . .
H50 H 1.0272 0.0381 1.1150 0.022 Uiso 1 1 calc R U . . .
C51 C 0.8050(6) 0.19460(14) 1.2185(3) 0.0201(11) Uani 1 1 d . . . . .
C52 C 0.8799(7) 0.22602(14) 1.2523(3) 0.0240(12) Uani 1 1 d . . . . .
H52 H 0.9894 0.2273 1.2518 0.029 Uiso 1 1 calc R U . . .
C53 C 0.7990(8) 0.25518(15) 1.2862(3) 0.0303(14) Uani 1 1 d . . . . .
H53 H 0.8525 0.2763 1.3090 0.036 Uiso 1 1 calc R U . . .
C54 C 0.6397(7) 0.25385(16) 1.2872(3) 0.0302(14) Uani 1 1 d . . . . .
H54 H 0.5839 0.2737 1.3123 0.036 Uiso 1 1 calc R U . . .
C55 C 0.5615(7) 0.22363(16) 1.2517(4) 0.0306(14) Uani 1 1 d . . . . .
H55 H 0.4519 0.2230 1.2512 0.037 Uiso 1 1 calc R U . . .
C56 C 0.6425(6) 0.19457(16) 1.2174(3) 0.0242(12) Uani 1 1 d . . . . .
H56 H 0.5879 0.1741 1.1923 0.029 Uiso 1 1 calc R U . . .
B1 B 0.9409(6) -0.05189(15) 0.2594(3) 0.0125(11) Uani 1 1 d . . . . .
B2 B 1.0122(7) 0.13021(16) 0.9934(4) 0.0174(12) Uani 1 1 d . . . . .

loop_
_atom_site_aniso_label
_atom_site_aniso_U_11
_atom_site_aniso_U_22
_atom_site_aniso_U_33
_atom_site_aniso_U_23
_atom_site_aniso_U_13
_atom_site_aniso_U_12
F1 0.0201(16) 0.0112(14) 0.0419(17) -0.0009(13) 0.0030(15) -0.0006(13)
F2 0.0170(16) 0.0324(19) 0.048(2) 0.0129(15) -0.0092(15) -0.0067(15)
F3 0.0353(19) 0.0243(17) 0.0323(17) 0.0047(14) 0.0145(16) -0.0039(15)
F4 0.0259(19) 0.029(2) 0.106(3) 0.009(2) -0.023(2) 0.0103(17)
F5 0.057(2) 0.0211(17) 0.053(2) -0.0050(15) 0.012(2) 0.0165(18)
F6 0.052(2) 0.0230(18) 0.057(2) 0.0182(16) 0.010(2) 0.0128(18)
F7 0.0220(16) 0.0150(16) 0.054(2) -0.0089(14) -0.0034(16) -0.0056(14)
F8 0.0222(16) 0.0384(19) 0.0352(17) -0.0071(14) 0.0106(15) -0.0057(15)
F9 0.0188(16) 0.0183(16) 0.0455(18) 0.0089(14) -0.0032(15) 0.0013(13)
F10 0.0230(16) 0.0176(16) 0.057(2) -0.0007(15) -0.0025(16) -0.0019(14)
F11 0.045(2) 0.041(2) 0.0349(18) -0.0084(15) -0.0141(17) -0.0103(17)
F12 0.0168(16) 0.0296(19) 0.059(2) -0.0092(16) 0.0073(16) -0.0007(14)
F13A 0.056(3) 0.020(3) 0.074(4) 0.022(2) 0.020(3) 0.014(3)
F14A 0.134(6) 0.045(4) 0.044(3) -0.020(3) -0.011(4) 0.052(4)
F15A 0.030(3) 0.029(3) 0.148(5) 0.006(3) -0.006(4) 0.014(2)
F14B 0.056(11) 0.033(10) 0.079(12) -0.008(9) 0.004(9) 0.000(8)
F15B 0.037(8) 0.019(7) 0.044(7) 0.003(6) 0.016(7) 0.020(6)
F13B 0.091(13) 0.071(12) 0.058(11) 0.006(9) 0.007(11) 0.021(10)
F16 0.0241(16) 0.0188(16) 0.0355(16) 0.0040(13) 0.0061(14) -0.0042(14)
F17 0.0188(15) 0.0328(17) 0.0292(15) 0.0078(13) -0.0032(14) -0.0008(14)
F18 0.0195(16) 0.0259(17) 0.0410(17) -0.0099(14) 0.0047(15) 0.0028(14)
O1 0.0187(18) 0.0102(18) 0.0229(17) 0.0016(14) 0.0010(16) 0.0067(15)
O2 0.026(2) 0.0140(19) 0.0267(19) -0.0057(15) -0.0050(17) 0.0054(16)
C1 0.011(2) 0.010(2) 0.026(3) 0.001(2) 0.000(2) -0.004(2)
C2 0.011(2) 0.010(3) 0.031(3) -0.003(2) 0.002(2) -0.008(2)
C3 0.023(3) 0.017(3) 0.025(3) -0.003(2) 0.007(2) 0.003(2)
C4 0.030(3) 0.027(3) 0.027(3) -0.003(2) 0.013(3) -0.001(3)
C5 0.026(3) 0.023(3) 0.024(3) -0.001(2) -0.003(2) -0.007(2)
C6 0.018(3) 0.014(3) 0.017(2) -0.001(2) 0.000(2) -0.004(2)
C7 0.025(3) 0.013(3) 0.014(2) -0.002(2) -0.001(2) -0.002(2)
C8 0.014(2) 0.014(3) 0.014(2) -0.0027(19) -0.005(2) -0.001(2)
C9 0.013(2) 0.010(2) 0.019(2) 0.0028(19) 0.000(2) -0.003(2)
C10 0.014(2) 0.019(3) 0.024(2) 0.000(2) 0.000(2) 0.005(2)
C11 0.021(3) 0.014(3) 0.027(3) 0.002(2) 0.002(2) 0.005(2)
C12 0.023(3) 0.005(2) 0.025(3) 0.002(2) -0.002(2) -0.004(2)
C13 0.017(3) 0.016(3) 0.016(2) -0.004(2) -0.004(2) 0.000(2)
C14 0.019(3) 0.017(3) 0.024(3) 0.001(2) 0.006(2) 0.003(2)
C15 0.023(3) 0.013(3) 0.050(4) 0.004(2) -0.001(3) 0.004(2)
C16 0.014(3) 0.014(3) 0.029(3) 0.000(2) -0.001(2) -0.003(2)
C17 0.014(2) 0.010(2) 0.018(2) -0.0031(18) 0.004(2) -0.002(2)
C18 0.018(3) 0.006(2) 0.034(3) -0.002(2) 0.003(2) -0.002(2)
C19 0.013(2) 0.025(3) 0.035(3) -0.004(2) -0.005(2) -0.001(2)
C20 0.025(3) 0.016(3) 0.036(3) 0.003(2) 0.004(3) 0.006(2)
C21 0.029(3) 0.007(2) 0.038(3) 0.004(2) -0.003(3) -0.003(2)
C22 0.021(3) 0.023(3) 0.032(3) -0.002(2) -0.004(3) -0.003(2)
C23 0.020(3) 0.011(3) 0.015(2) 0.003(2) 0.003(2) 0.000(2)
C24 0.015(3) 0.026(3) 0.025(3) 0.000(2) 0.000(2) -0.003(2)
C25 0.021(3) 0.037(4) 0.031(3) 0.006(3) -0.005(3) 0.001(3)
C26 0.026(3) 0.030(3) 0.030(3) 0.013(3) 0.000(3) 0.006(3)
C27 0.029(3) 0.021(3) 0.025(3) 0.008(2) 0.002(2) -0.001(3)
C28 0.021(3) 0.016(3) 0.024(3) 0.000(2) 0.002(2) 0.002(2)
C29 0.014(2) 0.011(3) 0.027(3) -0.001(2) 0.003(2) 0.000(2)
C30 0.015(2) 0.013(3) 0.029(3) 0.003(2) 0.002(2) -0.002(2)
C31 0.025(3) 0.024(3) 0.024(3) 0.002(2) 0.000(2) 0.000(2)
C32 0.023(3) 0.027(3) 0.032(3) 0.000(2) -0.001(3) -0.001(3)
C33 0.023(3) 0.029(3) 0.020(3) -0.004(2) 0.001(2) 0.003(3)
C34 0.018(3) 0.016(3) 0.020(2) -0.002(2) 0.001(2) -0.002(2)
C35 0.020(3) 0.013(3) 0.019(2) -0.003(2) 0.004(2) -0.007(2)
C36 0.017(2) 0.017(3) 0.016(2) 0.000(2) -0.001(2) 0.001(2)
C37 0.018(3) 0.021(3) 0.018(2) -0.002(2) 0.002(2) 0.004(2)
C38 0.022(3) 0.019(3) 0.022(2) -0.001(2) -0.001(2) 0.006(2)
C39 0.025(3) 0.019(3) 0.023(3) 0.002(2) -0.003(2) 0.007(2)
C40 0.027(3) 0.013(3) 0.022(3) 0.001(2) 0.006(2) 0.001(2)
C41 0.018(3) 0.021(3) 0.015(2) 0.002(2) -0.002(2) 0.003(2)
C42 0.022(3) 0.020(3) 0.029(3) -0.005(2) -0.003(2) 0.004(2)
C43 0.027(3) 0.018(3) 0.041(3) 0.000(3) -0.004(3) 0.009(3)
C44 0.021(3) 0.017(3) 0.026(3) -0.001(2) 0.007(2) 0.003(2)
C45 0.018(3) 0.015(3) 0.020(2) -0.004(2) -0.004(2) 0.000(2)
C46 0.017(2) 0.015(3) 0.023(2) 0.001(2) 0.000(2) 0.001(2)
C47 0.012(2) 0.030(3) 0.023(3) -0.001(2) 0.005(2) 0.009(2)
C48 0.020(3) 0.017(3) 0.022(2) -0.003(2) -0.003(2) 0.008(2)
C49 0.026(3) 0.016(3) 0.029(3) 0.003(2) -0.004(3) 0.003(2)
C50 0.016(3) 0.019(3) 0.021(2) 0.005(2) 0.004(2) 0.001(2)
C51 0.027(3) 0.015(3) 0.019(2) 0.002(2) 0.005(2) 0.004(2)
C52 0.029(3) 0.018(3) 0.024(3) 0.004(2) 0.000(3) -0.003(3)
C53 0.048(4) 0.015(3) 0.028(3) 0.000(2) -0.002(3) 0.003(3)
C54 0.046(4) 0.022(3) 0.023(3) 0.002(2) 0.008(3) 0.018(3)
C55 0.028(3) 0.029(3) 0.035(3) 0.004(3) 0.007(3) 0.006(3)
C56 0.025(3) 0.022(3) 0.026(3) 0.006(2) 0.003(3) 0.003(3)
B1 0.009(3) 0.006(3) 0.022(3) 0.001(2) 0.002(2) -0.003(2)
B2 0.011(3) 0.018(3) 0.023(3) -0.001(2) 0.005(2) -0.004(2)

loop_
_atom_type_symbol
_atom_type_description
_atom_type_scat_dispersion_real
_atom_type_scat_dispersion_imag
_atom_type_scat_source
C C 0.0033 0.0016 'International Tables Vol C Tables 4.2.6.8 and 6.1.1.4'
O O 0.0106 0.0060 'International Tables Vol C Tables 4.2.6.8 and 6.1.1.4'
B B 0.0013 0.0007 'International Tables Vol C Tables 4.2.6.8 and 6.1.1.4'
F F 0.0171 0.0103 'International Tables Vol C Tables 4.2.6.8 and 6.1.1.4'
H H 0.0000 0.0000 'International Tables Vol C Tables 4.2.6.8 and 6.1.1.4'

loop_
_geom_angle_atom_site_label_1
_geom_angle_atom_site_label_2
_geom_angle_atom_site_label_3
_geom_angle
C2 C1 C17 117.1(4)
C2 C1 B1 127.3(4)
C17 C1 B1 115.2(4)
C1 C2 C6 128.3(5)
C1 C2 C3 123.9(5)
C6 C2 C3 107.2(4)
C2 C3 C4 105.5(4)
C3 C4 C5 104.1(4)
C6 C5 C4 101.9(4)
C7 C6 C2 122.9(5)
C7 C6 C5 128.6(5)
C2 C6 C5 107.6(4)
C6 C7 C23 128.9(5)
C13 C8 C9 116.3(4)
C13 C8 B1 121.9(4)
C9 C8 B1 121.7(4)
C10 C9 C8 122.0(5)
C10 C9 C14 116.4(4)
C8 C9 C14 121.6(4)
C11 C10 C9 119.9(5)
C10 C11 C12 120.6(5)
C10 C11 C15 120.1(5)
C12 C11 C15 119.2(5)
C11 C12 C13 119.3(5)
C12 C13 C8 121.9(5)
C12 C13 C16 117.3(5)
C8 C13 C16 120.8(4)
F1 C14 F2 106.0(4)
F1 C14 F3 105.8(4)
F2 C14 F3 105.3(4)
F1 C14 C9 114.1(4)
F2 C14 C9 112.1(4)
F3 C14 C9 112.8(4)
F6 C15 F4 106.8(5)
F6 C15 F5 105.4(4)
F4 C15 F5 105.9(5)
F6 C15 C11 113.2(5)
F4 C15 C11 112.7(4)
F5 C15 C11 112.4(4)
F7 C16 F9 106.1(4)
F7 C16 F8 106.8(4)
F9 C16 F8 106.5(4)
F7 C16 C13 112.1(4)
F9 C16 C13 112.6(4)
F8 C16 C13 112.3(4)
C18 C17 C22 118.2(4)
C18 C17 C1 122.0(4)
C22 C17 C1 119.8(4)
C17 C18 C19 121.2(4)
C20 C19 C18 119.3(5)
C21 C20 C19 120.2(5)
C20 C21 C22 119.8(5)
C21 C22 C17 121.3(5)
C28 C23 C24 117.9(5)
C28 C23 C7 122.0(5)
C24 C23 C7 119.8(5)
C25 C24 C23 121.2(5)
C24 C25 C26 120.3(5)
C27 C26 C25 119.3(5)
C26 C27 C28 120.9(5)
C27 C28 C23 120.4(5)
C30 C29 C45 117.0(4)
C30 C29 B2 129.3(5)
C45 C29 B2 113.7(4)
C29 C30 C34 127.8(5)
C29 C30 C31 125.8(5)
C34 C30 C31 105.9(4)
C30 C31 C32 102.5(4)
C31 C32 C33 106.2(4)
C34 C33 C32 105.1(4)
C35 C34 C30 123.7(5)
C35 C34 C33 127.5(5)
C30 C34 C33 107.5(4)
C34 C35 C51 128.8(5)
C37 C36 C41 116.9(5)
C37 C36 B2 120.8(5)
C41 C36 B2 122.2(4)
C38 C37 C36 121.5(5)
C38 C37 C42 116.4(5)
C36 C37 C42 122.1(5)
C39 C38 C37 119.9(5)
C40 C39 C38 120.5(5)
C40 C39 C43 119.3(5)
C38 C39 C43 120.2(5)
C39 C40 C41 119.7(5)
C40 C41 C36 121.4(5)
C40 C41 C44 118.1(5)
C36 C41 C44 120.6(5)
F10 C42 F11 107.1(4)
F10 C42 F12 105.0(4)
F11 C42 F12 105.6(4)
F10 C42 C37 114.2(4)
F11 C42 C37 112.6(4)
F12 C42 C37 111.7(4)
F13B C43 F15B 106.1(18)
F13B C43 F14B 108(2)
F15B C43 F14B 104.9(15)
F14A C43 F15A 108.4(7)
F14A C43 F13A 105.6(6)
F15A C43 F13A 103.9(6)
F13B C43 C39 112.7(14)
F15B C43 C39 113.4(9)
F14A C43 C39 113.4(5)
F14B C43 C39 111.1(12)
F15A C43 C39 113.2(5)
F13A C43 C39 111.7(5)
F17 C44 F16 106.4(4)
F17 C44 F18 107.0(4)
F16 C44 F18 106.9(4)
F17 C44 C41 112.8(4)
F16 C44 C41 112.4(4)
F18 C44 C41 111.1(4)
C46 C45 C50 118.4(5)
C46 C45 C29 120.6(4)
C50 C45 C29 120.9(4)
C47 C46 C45 120.6(5)
C46 C47 C48 120.0(5)
C49 C48 C47 120.0(5)
C48 C49 C50 119.9(5)
C49 C50 C45 121.1(5)
C52 C51 C56 117.4(5)
C52 C51 C35 123.9(5)
C56 C51 C35 118.7(5)
C53 C52 C51 121.4(5)
C52 C53 C54 120.1(6)
C53 C54 C55 120.0(5)
C56 C55 C54 119.9(6)
C55 C56 C51 121.2(6)
O1 B1 C1 120.7(4)
O1 B1 C8 110.8(4)
C1 B1 C8 128.2(4)
O2 B2 C29 121.8(5)
O2 B2 C36 112.3(5)
C29 B2 C36 125.9(5)

loop_
_geom_bond_atom_site_label_1
_geom_bond_atom_site_label_2
_geom_bond_distance
F1 C14 1.329(6)
F2 C14 1.345(6)
F3 C14 1.348(6)
F4 C15 1.336(7)
F5 C15 1.341(6)
F6 C15 1.327(6)
F7 C16 1.332(5)
F8 C16 1.336(6)
F9 C16 1.334(6)
F10 C42 1.331(6)
F11 C42 1.339(6)
F12 C42 1.352(6)
F13A C43 1.330(8)
F14A C43 1.294(8)
F15A C43 1.322(8)
F14B C43 1.32(3)
F15B C43 1.288(18)
F13B C43 1.22(3)
F16 C44 1.335(6)
F17 C44 1.328(6)
F18 C44 1.339(6)
O1 B1 1.365(6)
O2 B2 1.339(7)
C1 C2 1.355(7)
C1 C17 1.497(6)
C1 B1 1.564(7)
C2 C6 1.467(7)
C2 C3 1.519(7)
C3 C4 1.541(7)
C4 C5 1.543(7)
C5 C6 1.506(7)
C6 C7 1.341(7)
C7 C23 1.466(7)
C8 C13 1.403(7)
C8 C9 1.409(7)
C8 B1 1.594(7)
C9 C10 1.382(7)
C9 C14 1.476(7)
C10 C11 1.370(7)
C11 C12 1.385(7)
C11 C15 1.494(7)
C12 C13 1.391(7)
C13 C16 1.497(7)
C17 C18 1.380(7)
C17 C22 1.392(7)
C18 C19 1.399(7)
C19 C20 1.385(7)
C20 C21 1.379(8)
C21 C22 1.384(7)
C23 C28 1.396(7)
C23 C24 1.400(7)
C24 C25 1.375(8)
C25 C26 1.384(8)
C26 C27 1.380(8)
C27 C28 1.383(7)
C29 C30 1.357(7)
C29 C45 1.500(7)
C29 B2 1.564(8)
C30 C34 1.476(7)
C30 C31 1.509(7)
C31 C32 1.528(7)
C32 C33 1.537(7)
C33 C34 1.514(7)
C34 C35 1.331(7)
C35 C51 1.455(7)
C36 C37 1.399(7)
C36 C41 1.409(7)
C36 B2 1.600(8)
C37 C38 1.390(7)
C37 C42 1.482(7)
C38 C39 1.377(7)
C39 C40 1.376(7)
C39 C43 1.497(7)
C40 C41 1.393(7)
C41 C44 1.501(7)
C45 C46 1.386(7)
C45 C50 1.388(7)
C46 C47 1.381(7)
C47 C48 1.382(7)
C48 C49 1.373(7)
C49 C50 1.379(7)
C51 C52 1.393(7)
C51 C56 1.409(7)
C52 C53 1.371(8)
C53 C54 1.382(9)
C54 C55 1.382(8)
C55 C56 1.372(8)

loop_
_geom_torsion_atom_site_label_1
_geom_torsion_atom_site_label_2
_geom_torsion_atom_site_label_3
_geom_torsion_atom_site_label_4
_geom_torsion
C17 C1 C2 C6 -174.5(4)
B1 C1 C2 C6 13.1(8)
C17 C1 C2 C3 15.1(7)
B1 C1 C2 C3 -157.2(5)
C1 C2 C3 C4 173.7(5)
C6 C2 C3 C4 1.6(5)
C2 C3 C4 C5 -23.2(5)
C3 C4 C5 C6 35.4(5)
C1 C2 C6 C7 39.8(8)
C3 C2 C6 C7 -148.6(5)
C1 C2 C6 C5 -150.1(5)
C3 C2 C6 C5 21.6(5)
C4 C5 C6 C7 133.9(5)
C4 C5 C6 C2 -35.6(5)
C2 C6 C7 C23 -172.8(5)
C5 C6 C7 C23 19.2(9)
C13 C8 C9 C10 -0.7(7)
B1 C8 C9 C10 -176.8(4)
C13 C8 C9 C14 177.9(4)
B1 C8 C9 C14 1.8(7)
C8 C9 C10 C11 -1.5(7)
C14 C9 C10 C11 179.8(4)
C9 C10 C11 C12 2.4(7)
C9 C10 C11 C15 179.2(5)
C10 C11 C12 C13 -1.0(8)
C15 C11 C12 C13 -177.8(4)
C11 C12 C13 C8 -1.3(7)
C11 C12 C13 C16 177.9(5)
C9 C8 C13 C12 2.1(7)
B1 C8 C13 C12 178.2(4)
C9 C8 C13 C16 -177.0(4)
B1 C8 C13 C16 -0.9(7)
C10 C9 C14 F1 -164.6(4)
C8 C9 C14 F1 16.7(7)
C10 C9 C14 F2 -44.1(6)
C8 C9 C14 F2 137.2(5)
C10 C9 C14 F3 74.5(6)
C8 C9 C14 F3 -104.2(5)
C10 C11 C15 F6 146.0(5)
C12 C11 C15 F6 -37.2(7)
C10 C11 C15 F4 24.7(7)
C12 C11 C15 F4 -158.5(5)
C10 C11 C15 F5 -94.8(6)
C12 C11 C15 F5 81.9(6)
C12 C13 C16 F7 -29.3(6)
C8 C13 C16 F7 149.9(4)
C12 C13 C16 F9 -148.8(4)
C8 C13 C16 F9 30.3(6)
C12 C13 C16 F8 90.9(5)
C8 C13 C16 F8 -89.9(5)
C2 C1 C17 C18 -107.9(5)
B1 C1 C17 C18 65.4(6)
C2 C1 C17 C22 72.3(6)
B1 C1 C17 C22 -114.4(5)
C22 C17 C18 C19 0.7(7)
C1 C17 C18 C19 -179.2(5)
C17 C18 C19 C20 -0.6(8)
C18 C19 C20 C21 -0.2(8)
C19 C20 C21 C22 0.8(8)
C20 C21 C22 C17 -0.7(8)
C18 C17 C22 C21 0.0(8)
C1 C17 C22 C21 179.9(5)
C6 C7 C23 C28 25.1(8)
C6 C7 C23 C24 -161.3(5)
C28 C23 C24 C25 -3.0(8)
C7 C23 C24 C25 -176.9(5)
C23 C24 C25 C26 1.8(9)
C24 C25 C26 C27 -0.5(9)
C25 C26 C27 C28 0.5(9)
C26 C27 C28 C23 -1.8(8)
C24 C23 C28 C27 3.0(7)
C7 C23 C28 C27 176.7(5)
C45 C29 C30 C34 -178.0(5)
B2 C29 C30 C34 5.7(9)
C45 C29 C30 C31 10.2(7)
B2 C29 C30 C31 -166.0(5)
C29 C30 C31 C32 137.0(5)
C34 C30 C31 C32 -36.3(5)
C30 C31 C32 C33 30.6(5)
C31 C32 C33 C34 -14.1(6)
C29 C30 C34 C35 47.5(8)
C31 C30 C34 C35 -139.4(5)
C29 C30 C34 C33 -144.7(5)
C31 C30 C34 C33 28.4(5)
C32 C33 C34 C35 158.6(5)
C32 C33 C34 C30 -8.5(5)
C30 C34 C35 C51 -179.7(5)
C33 C34 C35 C51 15.1(9)
C41 C36 C37 C38 -1.3(7)
B2 C36 C37 C38 -179.4(4)
C41 C36 C37 C42 179.6(4)
B2 C36 C37 C42 1.5(7)
C36 C37 C38 C39 -0.8(8)
C42 C37 C38 C39 178.3(5)
C37 C38 C39 C40 1.6(8)
C37 C38 C39 C43 -177.0(5)
C38 C39 C40 C41 -0.4(8)
C43 C39 C40 C41 178.3(5)
C39 C40 C41 C36 -1.8(8)
C39 C40 C41 C44 178.9(5)
C37 C36 C41 C40 2.6(7)
B2 C36 C41 C40 -179.3(5)
C37 C36 C41 C44 -178.1(5)
B2 C36 C41 C44 0.0(7)
C38 C37 C42 F10 -160.9(4)
C36 C37 C42 F10 18.2(7)
C38 C37 C42 F11 76.7(6)
C36 C37 C42 F11 -104.1(6)
C38 C37 C42 F12 -41.9(6)
C36 C37 C42 F12 137.2(5)
C40 C39 C43 F13B 102(2)
C38 C39 C43 F13B -79(2)
C40 C39 C43 F15B -137.3(12)
C38 C39 C43 F15B 41.4(13)
C40 C39 C43 F14A -59.9(9)
C38 C39 C43 F14A 118.8(7)
C40 C39 C43 F14B -19.4(15)
C38 C39 C43 F14B 159.3(14)
C40 C39 C43 F15A 176.1(6)
C38 C39 C43 F15A -5.2(9)
C40 C39 C43 F13A 59.2(8)
C38 C39 C43 F13A -122.1(6)
C40 C41 C44 F17 98.1(5)
C36 C41 C44 F17 -81.2(6)
C40 C41 C44 F16 -22.1(7)
C36 C41 C44 F16 158.5(4)
C40 C41 C44 F18 -141.8(4)
C36 C41 C44 F18 38.9(6)
C30 C29 C45 C46 -115.2(5)
B2 C29 C45 C46 61.6(6)
C30 C29 C45 C50 66.3(6)
B2 C29 C45 C50 -116.8(5)
C50 C45 C46 C47 1.1(7)
C29 C45 C46 C47 -177.3(5)
C45 C46 C47 C48 0.2(7)
C46 C47 C48 C49 -1.4(8)
C47 C48 C49 C50 1.2(8)
C48 C49 C50 C45 0.2(8)
C46 C45 C50 C49 -1.3(7)
C29 C45 C50 C49 177.1(5)
C34 C35 C51 C52 19.8(8)
C34 C35 C51 C56 -161.8(5)
C56 C51 C52 C53 2.5(8)
C35 C51 C52 C53 -179.1(5)
C51 C52 C53 C54 -0.1(8)
C52 C53 C54 C55 -1.9(9)
C53 C54 C55 C56 1.5(8)
C54 C55 C56 C51 0.9(8)
C52 C51 C56 C55 -2.9(8)
C35 C51 C56 C55 178.7(5)
C2 C1 B1 O1 173.2(5)
C17 C1 B1 O1 0.7(6)
C2 C1 B1 C8 -1.1(8)
C17 C1 B1 C8 -173.6(4)
C13 C8 B1 O1 -98.7(5)
C9 C8 B1 O1 77.1(6)
C13 C8 B1 C1 76.0(7)
C9 C8 B1 C1 -108.1(6)
C30 C29 B2 O2 -178.2(5)
C45 C29 B2 O2 5.5(7)
C30 C29 B2 C36 4.7(9)
C45 C29 B2 C36 -171.7(5)
C37 C36 B2 O2 73.8(6)
C41 C36 B2 O2 -104.2(6)
C37 C36 B2 C29 -108.8(6)
C41 C36 B2 C29 73.1(7)
